data_7053820
loop_
_publ_author_name
'Johnston, Karen A.'
'McNab, Hamish'

_publ_section_title
;
 Synthesis and properties of
 5,6-dihydrodipyrrolo[1,2-d;2&#x2032;,1&#x2032;-g][1,4]diazepin-11-one
;
_journal_issue 8
_journal_name_full 'New Journal of Chemistry'
_journal_page_first 1703
_journal_paper_doi 10.1039/b906802n
_journal_volume 33
_journal_year 2009
_chemical_compound_source 'K. Johnston KAJ EYF'
_chemical_formula_moiety 'C13 H14 N2 O2 S2'
_chemical_formula_sum 'C13 H14 N2 O2 S2'
_chemical_formula_weight 294.38
_chemical_name_systematic
;
?
;
_space_group_IT_number 2
_symmetry_cell_setting triclinic
_symmetry_space_group_name_Hall '-P 1'
_symmetry_space_group_name_H-M 'P -1'
_atom_sites_solution_hydrogens geom
_atom_sites_solution_primary Patterson
_atom_sites_solution_secondary difmap
_audit_creation_date 08-01-26
_audit_creation_method SHELXL-97
_cell_angle_alpha 98.8420(10)
_cell_angle_beta 107.7310(10)
_cell_angle_gamma 111.5210(10)
_cell_formula_units_Z 2
_cell_length_a 8.0365(2)
_cell_length_b 8.9123(2)
_cell_length_c 11.2816(3)
_cell_measurement_reflns_used 8646
_cell_measurement_temperature 150(2)
_cell_measurement_theta_max 30
_cell_measurement_theta_min 2.5
_cell_volume 683.11(3)
_computing_cell_refinement Saint
_computing_data_collection Smart
_computing_data_reduction Saint
_computing_molecular_graphics XP
_computing_publication_material 'XCIF, PLATON'
_computing_structure_refinement 'SHELXL-97 (Sheldrick, 1997)'
_computing_structure_solution DIRDIF
_diffrn_ambient_temperature 150(2)
_diffrn_measured_fraction_theta_full 0.997
_diffrn_measured_fraction_theta_max 0.930
_diffrn_measurement_device_type 'Bruker Smart APEX CCD'
_diffrn_measurement_method 'omega and phi'
_diffrn_radiation_monochromator graphite
_diffrn_radiation_source 'fine-focus sealed tube'
_diffrn_radiation_type MoK\a
_diffrn_radiation_wavelength 0.71073
_diffrn_reflns_av_R_equivalents 0.0269
_diffrn_reflns_av_sigmaI/netI 0.0240
_diffrn_reflns_limit_h_max 9
_diffrn_reflns_limit_h_min -11
_diffrn_reflns_limit_k_max 12
_diffrn_reflns_limit_k_min -12
_diffrn_reflns_limit_l_max 15
_diffrn_reflns_limit_l_min -15
_diffrn_reflns_number 11638
_diffrn_reflns_theta_full 27.51
_diffrn_reflns_theta_max 29.97
_diffrn_reflns_theta_min 1.99
_exptl_absorpt_coefficient_mu 0.388
_exptl_absorpt_correction_T_max 0.903
_exptl_absorpt_correction_T_min 0.753
_exptl_absorpt_correction_type multi-scan
_exptl_absorpt_process_details 'Sadabs scaled by 1.21'
_exptl_crystal_colour orange
_exptl_crystal_density_diffrn 1.431
_exptl_crystal_density_method 'not measured'
_exptl_crystal_description block
_exptl_crystal_F_000 308
_exptl_crystal_recrystallization_method
;
Slow evaporation of PhMe/MeOH
;
_exptl_crystal_size_max 0.45
_exptl_crystal_size_mid 0.37
_exptl_crystal_size_min 0.26
_refine_diff_density_max 0.425
_refine_diff_density_min -0.300
_refine_diff_density_rms 0.080
_refine_ls_extinction_coef 0.018(3)
_refine_ls_extinction_expression Fc^*^=kFc[1+0.001xFc^2^\l^3^/sin(2\q)]^-1/4^
_refine_ls_extinction_method SHELXL
_refine_ls_goodness_of_fit_ref 1.145
_refine_ls_hydrogen_treatment riding
_refine_ls_matrix_type full
_refine_ls_number_parameters 201
_refine_ls_number_reflns 3705
_refine_ls_number_restraints 5
_refine_ls_restrained_S_all 1.162
_refine_ls_R_factor_all 0.0507
_refine_ls_R_factor_gt 0.0481
_refine_ls_shift/su_max 0.000
_refine_ls_shift/su_mean 0.000
_refine_ls_structure_factor_coef Fsqd
_refine_ls_weighting_details 'calc w=1/[\s^2^(Fo^2^)+(0.0469P)^2^+0.3545P] where P=(Fo^2^+2Fc^2^)/3'
_refine_ls_weighting_scheme calc
_refine_ls_wR_factor_gt 0.1160
_refine_ls_wR_factor_ref 0.1180
_reflns_number_gt 3502
_reflns_number_total 3705
_reflns_threshold_expression >2sigma(I)
_cod_data_source_file b906802nsup1.cif
_cod_data_source_block hm8001
_cod_depositor_comments
;
The following automatic conversions were performed:

'_symmetry_cell_setting' value 'Triclinic' changed to 'triclinic'
according to /home/saulius/struct/CIF-dictionaries/cif_core.dic
dictionary named 'cif_core.dic' version 2.4.2 from
2011-04-26.

'_exptl_absorpt_correction_type' value 'multiscan'
changed to 'multi-scan' according to
/home/saulius/struct/CIF-dictionaries/cif_core.dic dictionary named
'cif_core.dic' version 2.4.2 from 2011-04-26.

Automatic conversion script
Id: cif_fix_values 1891 2012-01-12 08:04:46Z andrius 
;
_cod_original_sg_symbol_Hall -P1
_cod_original_sg_symbol_H-M P-1
_cod_database_code 7053820

loop_
_symmetry_equiv_pos_as_xyz
'x, y, z'
'-x, -y, -z'

loop_
_atom_site_label
_atom_site_type_symbol
_atom_site_fract_x
_atom_site_fract_y
_atom_site_fract_z
_atom_site_U_iso_or_equiv
_atom_site_adp_type
_atom_site_occupancy
_atom_site_symmetry_multiplicity
_atom_site_calc_flag
_atom_site_refinement_flags
_atom_site_disorder_assembly
_atom_site_disorder_group
N1 N 0.88164(19) -0.16725(17) 0.31659(13) 0.0256(3) Uani 1 1 d . . .
C2 C 0.9096(2) -0.23864(19) 0.41846(14) 0.0246(3) Uani 1 1 d . A .
C3 C 1.0491(2) -0.2953(2) 0.41702(16) 0.0298(3) Uani 1 1 d . . .
H3 H 1.0986 -0.3490 0.4757 0.036 Uiso 1 1 calc R . .
C4 C 1.1038(3) -0.2598(2) 0.31451(18) 0.0348(4) Uani 1 1 d . . .
H4 H 1.1961 -0.2854 0.2906 0.042 Uiso 1 1 calc R . .
C5 C 0.9996(2) -0.1814(2) 0.25493(16) 0.0311(3) Uani 1 1 d . . .
H5 H 1.0080 -0.1429 0.1820 0.037 Uiso 1 1 calc R . .
C6 C 0.7576(2) -0.0857(2) 0.27695(16) 0.0284(3) Uani 1 1 d . . .
H6A H 0.8136 -0.0024 0.2344 0.034 Uiso 1 1 calc R . .
H6B H 0.7505 -0.0241 0.3548 0.034 Uiso 1 1 calc R . .
C7 C 0.8095(2) -0.25373(19) 0.50608(15) 0.0273(3) Uani 1 1 d D . .
S8 S 0.62715(10) -0.21598(9) 0.50172(7) 0.0343(2) Uani 0.795(3) 1 d PD A 1
O9 O 0.8994(3) -0.3131(3) 0.59980(18) 0.0321(4) Uani 0.795(3) 1 d PD A 1
C10 C 0.8219(4) -0.3455(3) 0.6988(2) 0.0361(5) Uani 0.795(3) 1 d PD A 1
H10A H 0.8983 -0.3869 0.7589 0.054 Uiso 0.795(3) 1 calc PR A 1
H10B H 0.6860 -0.4309 0.6570 0.054 Uiso 0.795(3) 1 calc PR A 1
H10C H 0.8292 -0.2407 0.7475 0.054 Uiso 0.795(3) 1 calc PR A 1
S8' S 0.8252(6) -0.3313(4) 0.6187(3) 0.0424(9) Uani 0.205(3) 1 d PD A 2
O9' O 0.6821(11) -0.1732(11) 0.4679(7) 0.0399(17) Uani 0.205(3) 1 d PD A 2
C10' C 0.5613(14) -0.1766(14) 0.5418(10) 0.046(3) Uani 0.205(3) 1 d PD A 2
H10D H 0.4837 -0.1168 0.5116 0.069 Uiso 0.205(3) 1 calc PR A 2
H10E H 0.6444 -0.1213 0.6347 0.069 Uiso 0.205(3) 1 calc PR A 2
H10F H 0.4745 -0.2942 0.5289 0.069 Uiso 0.205(3) 1 calc PR A 2
N1A N 0.56011(19) -0.21088(16) 0.18562(13) 0.0254(3) Uani 1 1 d . . .
C2A C 0.4066(2) -0.1782(2) 0.11932(14) 0.0259(3) Uani 1 1 d . . .
C3A C 0.2495(2) -0.3342(2) 0.04488(16) 0.0331(4) Uani 1 1 d . . .
H3A H 0.1244 -0.3513 -0.0108 0.040 Uiso 1 1 calc R . .
C4A C 0.3069(3) -0.4602(2) 0.06593(17) 0.0354(4) Uani 1 1 d . . .
H4A H 0.2289 -0.5786 0.0280 0.042 Uiso 1 1 calc R . .
C5A C 0.4990(3) -0.3804(2) 0.15269(17) 0.0318(4) Uani 1 1 d . . .
H5A H 0.5764 -0.4358 0.1843 0.038 Uiso 1 1 calc R . .
C7A C 0.4140(2) -0.0129(2) 0.12712(15) 0.0283(3) Uani 1 1 d . . .
S8A S 0.23094(7) 0.01886(7) 0.03990(5) 0.04219(16) Uani 1 1 d . . .
O9A O 0.58345(18) 0.11008(15) 0.21328(12) 0.0328(3) Uani 1 1 d . . .
C10A C 0.6162(3) 0.2833(2) 0.2302(2) 0.0401(4) Uani 1 1 d . . .
H10G H 0.7468 0.3580 0.2966 0.060 Uiso 1 1 calc R . .
H10H H 0.5192 0.3014 0.2582 0.060 Uiso 1 1 calc R . .
H10I H 0.6050 0.3086 0.1474 0.060 Uiso 1 1 calc R . .

loop_
_atom_site_aniso_label
_atom_site_aniso_U_11
_atom_site_aniso_U_22
_atom_site_aniso_U_33
_atom_site_aniso_U_23
_atom_site_aniso_U_13
_atom_site_aniso_U_12
N1 0.0247(6) 0.0256(6) 0.0255(6) 0.0087(5) 0.0071(5) 0.0120(5)
C2 0.0243(7) 0.0236(7) 0.0245(7) 0.0074(5) 0.0070(6) 0.0110(6)
C3 0.0300(8) 0.0311(8) 0.0311(8) 0.0101(6) 0.0102(6) 0.0173(7)
C4 0.0344(9) 0.0394(9) 0.0366(9) 0.0108(7) 0.0167(7) 0.0205(8)
C5 0.0310(8) 0.0332(8) 0.0278(7) 0.0097(6) 0.0127(6) 0.0116(7)
C6 0.0255(7) 0.0220(7) 0.0300(7) 0.0075(6) 0.0016(6) 0.0099(6)
C7 0.0247(7) 0.0229(7) 0.0267(7) 0.0030(6) 0.0075(6) 0.0065(6)
S8 0.0304(3) 0.0447(4) 0.0358(4) 0.0128(3) 0.0152(2) 0.0229(3)
O9 0.0337(10) 0.0438(10) 0.0306(8) 0.0198(7) 0.0176(8) 0.0218(9)
C10 0.0403(12) 0.0436(13) 0.0299(11) 0.0171(9) 0.0175(9) 0.0187(10)
S8' 0.053(2) 0.0428(14) 0.0410(17) 0.0242(11) 0.0214(13) 0.0237(14)
O9' 0.042(4) 0.058(5) 0.039(4) 0.022(3) 0.032(3) 0.027(4)
C10' 0.042(5) 0.049(6) 0.039(5) 0.007(4) 0.019(5) 0.011(5)
N1A 0.0246(6) 0.0226(6) 0.0244(6) 0.0066(5) 0.0057(5) 0.0090(5)
C2A 0.0221(7) 0.0329(8) 0.0227(7) 0.0093(6) 0.0087(6) 0.0117(6)
C3A 0.0236(8) 0.0409(9) 0.0268(7) 0.0069(7) 0.0086(6) 0.0083(7)
C4A 0.0322(9) 0.0289(8) 0.0326(8) 0.0014(6) 0.0120(7) 0.0043(7)
C5A 0.0337(9) 0.0232(7) 0.0325(8) 0.0061(6) 0.0093(7) 0.0101(7)
C7A 0.0286(8) 0.0381(9) 0.0281(7) 0.0163(6) 0.0156(6) 0.0188(7)
S8A 0.0379(3) 0.0626(3) 0.0425(3) 0.0274(2) 0.0163(2) 0.0341(2)
O9A 0.0332(6) 0.0268(6) 0.0408(7) 0.0128(5) 0.0115(5) 0.0168(5)
C10A 0.0519(11) 0.0296(9) 0.0529(11) 0.0188(8) 0.0271(9) 0.0246(8)

loop_
_atom_type_symbol
_atom_type_description
_atom_type_scat_dispersion_real
_atom_type_scat_dispersion_imag
_atom_type_scat_source
C C 0.0033 0.0016 'International Tables Vol C Tables 4.2.6.8 and 6.1.1.4'
H H 0.0000 0.0000 'International Tables Vol C Tables 4.2.6.8 and 6.1.1.4'
N N 0.0061 0.0033 'International Tables Vol C Tables 4.2.6.8 and 6.1.1.4'
O O 0.0106 0.0060 'International Tables Vol C Tables 4.2.6.8 and 6.1.1.4'
S S 0.1246 0.1234 'International Tables Vol C Tables 4.2.6.8 and 6.1.1.4'

loop_
_geom_angle_atom_site_label_1
_geom_angle_atom_site_label_2
_geom_angle_atom_site_label_3
_geom_angle
C5 N1 C2 108.49(13)
C5 N1 C6 121.82(14)
C2 N1 C6 129.67(14)
C3 C2 N1 106.60(14)
C3 C2 C7 126.95(14)
N1 C2 C7 126.44(14)
C2 C3 C4 108.32(15)
C5 C4 C3 107.25(15)
N1 C5 C4 109.34(15)
N1 C6 N1A 110.81(12)
O9 C7 C2 106.23(16)
O9 C7 O9' 147.4(3)
C2 C7 O9' 105.1(3)
O9 C7 S8' 25.82(12)
C2 C7 S8' 131.1(2)
O9' C7 S8' 123.8(3)
O9 C7 S8 123.91(15)
C2 C7 S8 129.85(13)
O9' C7 S8 26.3(3)
S8' C7 S8 98.63(18)
C7 O9 C10 117.68(19)
C7 O9' C10' 115.0(7)
C5A N1A C2A 108.44(14)
C5A N1A C6 124.47(14)
C2A N1A C6 127.09(13)
N1A C2A C3A 106.86(14)
N1A C2A C7A 125.46(14)
C3A C2A C7A 127.67(15)
C4A C3A C2A 108.39(15)
C5A C4A C3A 106.84(16)
N1A C5A C4A 109.47(16)
O9A C7A C2A 112.45(13)
O9A C7A S8A 124.13(13)
C2A C7A S8A 123.42(13)
C7A O9A C10A 119.38(14)

loop_
_geom_bond_atom_site_label_1
_geom_bond_atom_site_label_2
_geom_bond_distance
N1 C5 1.364(2)
N1 C2 1.3959(19)
N1 C6 1.443(2)
C2 C3 1.391(2)
C2 C7 1.445(2)
C3 C4 1.397(2)
C4 C5 1.368(2)
C6 N1A 1.475(2)
C7 O9 1.381(2)
C7 O9' 1.454(6)
C7 S8' 1.531(3)
C7 S8 1.6082(17)
O9 C10 1.453(3)
O9' C10' 1.455(8)
N1A C5A 1.354(2)
N1A C2A 1.391(2)
C2A C3A 1.392(2)
C2A C7A 1.440(2)
C3A C4A 1.387(3)
C4A C5A 1.381(2)
C7A O9A 1.331(2)
C7A S8A 1.6498(16)
O9A C10A 1.439(2)
